data_4028529
loop_
_publ_author_name
'Douglass F. Taber'
'James F. Berry'

_publ_section_title
;
 Construction of the Tricyclic A-B-C Core of the Veratrum Alkaloids
;
_journal_name_full 'Journal of Organic Chemistry'
_journal_page_first 8437
_journal_page_last 8441
_journal_paper_doi 10.1021/jo401158d
_journal_volume 78
_journal_year 2013
_chemical_formula_sum 'C21 H25 Br O2'
_chemical_formula_weight 389.32
_chemical_name_systematic
;
 ?
;
_space_group_IT_number 19
_symmetry_cell_setting orthorhombic
_symmetry_space_group_name_Hall 'P 2ac 2ab'
_symmetry_space_group_name_H-M 'P 21 21 21'
_atom_sites_solution_hydrogens geom
_atom_sites_solution_primary direct
_atom_sites_solution_secondary difmap
_audit_creation_method SHELXL-97
_cell_angle_alpha 90.00
_cell_angle_beta 90.00
_cell_angle_gamma 90.00
_cell_formula_units_Z 4
_cell_length_a 7.996(2)
_cell_length_b 8.270(2)
_cell_length_c 28.609(7)
_cell_measurement_reflns_used 958
_cell_measurement_temperature 200(2)
_cell_measurement_theta_max 28.30
_cell_measurement_theta_min 2.56
_cell_volume 1891.8(8)
_computing_cell_refinement 'SAINT (Bruker, 2002)'
_computing_data_collection 'SMART (Bruker, 2002)'
_computing_data_reduction SAINT
_computing_molecular_graphics 'SHELXTL (Sheldrick, 2001)'
_computing_publication_material 'SHELXTL (Sheldrick, 2001)'
_computing_structure_refinement 'SHELXL-97 (Sheldrick, 1997)'
_computing_structure_solution 'SHELXS-97 (Sheldrick, 1990)'
_diffrn_ambient_temperature 200(2)
_diffrn_detector_area_resol_mean 836.6
_diffrn_measured_fraction_theta_full 0.999
_diffrn_measured_fraction_theta_max 0.998
_diffrn_measurement_device_type 'Bruker AXS APEX diffractometer'
_diffrn_measurement_method \w
_diffrn_radiation_monochromator graphite
_diffrn_radiation_source 'fine-focus sealed tube'
_diffrn_radiation_type MoK\a
_diffrn_radiation_wavelength 0.71073
_diffrn_reflns_av_R_equivalents 0.0245
_diffrn_reflns_av_sigmaI/netI 0.0175
_diffrn_reflns_limit_h_max 10
_diffrn_reflns_limit_h_min -10
_diffrn_reflns_limit_k_max 11
_diffrn_reflns_limit_k_min -11
_diffrn_reflns_limit_l_max 38
_diffrn_reflns_limit_l_min -38
_diffrn_reflns_number 22977
_diffrn_reflns_theta_full 25.00
_diffrn_reflns_theta_max 28.30
_diffrn_reflns_theta_min 2.56
_diffrn_standards_decay_% 1
_diffrn_standards_interval_count 0
_diffrn_standards_interval_time 0
_diffrn_standards_number 0
_exptl_absorpt_coefficient_mu 2.182
_exptl_absorpt_correction_T_max 0.7341
_exptl_absorpt_correction_T_min 0.4531
_exptl_absorpt_correction_type multi-scan
_exptl_absorpt_process_details 'SADABS (Sheldrick, 2003)'
_exptl_crystal_colour colorless
_exptl_crystal_density_diffrn 1.367
_exptl_crystal_description cube
_exptl_crystal_F_000 808
_exptl_crystal_size_max 0.43
_exptl_crystal_size_mid 0.31
_exptl_crystal_size_min 0.15
_refine_diff_density_max 0.474
_refine_diff_density_min -0.164
_refine_diff_density_rms 0.043
_refine_ls_abs_structure_details 'Flack H D (1983), Acta Cryst. A39, 876-881: 1986 Friedel pairs'
_refine_ls_abs_structure_Flack -0.008(6)
_refine_ls_extinction_method none
_refine_ls_goodness_of_fit_ref 1.025
_refine_ls_hydrogen_treatment constr
_refine_ls_matrix_type full
_refine_ls_number_parameters 217
_refine_ls_number_reflns 4693
_refine_ls_number_restraints 0
_refine_ls_restrained_S_all 1.025
_refine_ls_R_factor_all 0.0265
_refine_ls_R_factor_gt 0.0241
_refine_ls_shift/su_max 0.001
_refine_ls_shift/su_mean 0.000
_refine_ls_structure_factor_coef Fsqd
_refine_ls_weighting_details 'calc w=1/[\s^2^(Fo^2^)+(0.0500P)^2^+0.0390P] where P=(Fo^2^+2Fc^2^)/3'
_refine_ls_weighting_scheme calc
_refine_ls_wR_factor_gt 0.0670
_refine_ls_wR_factor_ref 0.0684
_reflns_number_gt 4411
_reflns_number_total 4693
_reflns_threshold_expression >2sigma(I)
_cod_data_source_file jo401158d_si_001.cif
_cod_data_source_block dout051
_cod_database_code 4028529

loop_
_symmetry_equiv_pos_as_xyz
'x, y, z'
'-x+1/2, -y, z+1/2'
'-x, y+1/2, -z+1/2'
'x+1/2, -y+1/2, -z'

loop_
_atom_site_label
_atom_site_type_symbol
_atom_site_fract_x
_atom_site_fract_y
_atom_site_fract_z
_atom_site_U_iso_or_equiv
_atom_site_adp_type
_atom_site_occupancy
_atom_site_symmetry_multiplicity
_atom_site_calc_flag
_atom_site_refinement_flags
Br Br 0.30319(2) -0.78110(2) 0.023301(7) 0.04849(7) Uani 1 1 d .
O1 O 0.76089(15) -0.31791(18) 0.06198(5) 0.0516(3) Uani 1 1 d .
O2 O 0.61677(14) -0.10087(15) 0.08766(4) 0.0398(2) Uani 1 1 d .
C1 C 0.31531(19) -0.23334(19) 0.06205(5) 0.0368(3) Uani 1 1 d .
H1A H 0.3178 -0.1230 0.0712 0.044 Uiso 1 1 calc R
C2 C 0.16370(19) -0.3090(2) 0.05301(7) 0.0413(4) Uani 1 1 d .
H2A H 0.0626 -0.2492 0.0554 0.050 Uiso 1 1 calc R
C3 C 0.15828(19) -0.4718(2) 0.04039(6) 0.0385(3) Uani 1 1 d .
H3A H 0.0544 -0.5236 0.0344 0.046 Uiso 1 1 calc R
C4 C 0.3068(2) -0.55624(18) 0.03676(5) 0.0358(3) Uani 1 1 d .
C5 C 0.4602(2) -0.4823(2) 0.04445(6) 0.0356(3) Uani 1 1 d .
H5A H 0.5613 -0.5413 0.0408 0.043 Uiso 1 1 calc R
C6 C 0.46320(18) -0.3199(2) 0.05759(5) 0.0326(3) Uani 1 1 d .
C7 C 0.62988(19) -0.24883(19) 0.06874(6) 0.0374(3) Uani 1 1 d .
C8 C 0.77305(19) -0.0233(2) 0.10162(6) 0.0370(3) Uani 1 1 d .
H8A H 0.8596 -0.0416 0.0770 0.044 Uiso 1 1 calc R
C9 C 0.8344(2) -0.0925(2) 0.14787(6) 0.0414(4) Uani 1 1 d .
H9A H 0.7469 -0.0788 0.1720 0.050 Uiso 1 1 calc R
H9B H 0.8567 -0.2096 0.1443 0.050 Uiso 1 1 calc R
C10 C 0.9927(2) -0.00701(19) 0.16313(5) 0.0350(3) Uani 1 1 d .
C11 C 0.9849(2) 0.17866(18) 0.16553(5) 0.0346(3) Uani 1 1 d .
C12 C 0.9033(2) 0.24104(19) 0.11957(6) 0.0381(3) Uani 1 1 d .
H12A H 0.8806 0.3582 0.1229 0.046 Uiso 1 1 calc R
H12B H 0.9843 0.2275 0.0937 0.046 Uiso 1 1 calc R
C13 C 0.7400(2) 0.1553(2) 0.10634(6) 0.0402(4) Uani 1 1 d .
H13A H 0.6546 0.1743 0.1308 0.048 Uiso 1 1 calc R
H13B H 0.6972 0.1989 0.0764 0.048 Uiso 1 1 calc R
C14 C 1.1299(2) -0.0920(2) 0.17267(6) 0.0417(4) Uani 1 1 d .
H14A H 1.1244 -0.2059 0.1686 0.050 Uiso 1 1 calc R
C15 C 1.2922(2) -0.0225(2) 0.18937(7) 0.0469(4) Uani 1 1 d .
H15A H 1.3758 -0.0276 0.1639 0.056 Uiso 1 1 calc R
H15B H 1.3346 -0.0873 0.2159 0.056 Uiso 1 1 calc R
C16 C 1.2695(2) 0.1527(2) 0.20477(6) 0.0438(4) Uani 1 1 d .
H16A H 1.3803 0.2048 0.2080 0.053 Uiso 1 1 calc R
H16B H 1.2135 0.1556 0.2356 0.053 Uiso 1 1 calc R
C17 C 1.1644(2) 0.24579(19) 0.16903(5) 0.0366(3) Uani 1 1 d .
H17A H 1.2179 0.2285 0.1378 0.044 Uiso 1 1 calc R
C18 C 0.8762(3) 0.2314(3) 0.20739(6) 0.0526(4) Uani 1 1 d .
H18A H 0.8714 0.3497 0.2087 0.079 Uiso 1 1 calc R
H18B H 0.9252 0.1899 0.2364 0.079 Uiso 1 1 calc R
H18C H 0.7629 0.1880 0.2037 0.079 Uiso 1 1 calc R
C19 C 1.1751(3) 0.4295(2) 0.17947(8) 0.0516(5) Uani 1 1 d .
H19A H 1.0901 0.4872 0.1606 0.062 Uiso 1 1 calc R
H19B H 1.1496 0.4484 0.2129 0.062 Uiso 1 1 calc R
C20 C 1.3426(3) 0.4956(2) 0.16869(8) 0.0608(6) Uani 1 1 d .
H20A H 1.3759 0.4925 0.1368 0.073 Uiso 1 1 calc R
C21 C 1.4496(3) 0.5576(3) 0.19795(10) 0.0643(6) Uani 1 1 d .
H21A H 1.4230 0.5638 0.2303 0.077 Uiso 1 1 calc R
H21B H 1.5542 0.5966 0.1870 0.077 Uiso 1 1 calc R

loop_
_atom_site_aniso_label
_atom_site_aniso_U_11
_atom_site_aniso_U_22
_atom_site_aniso_U_33
_atom_site_aniso_U_23
_atom_site_aniso_U_13
_atom_site_aniso_U_12
Br 0.04588(10) 0.03866(9) 0.06092(11) -0.01333(7) -0.00254(8) -0.00265(7)
O1 0.0259(5) 0.0515(8) 0.0775(9) -0.0165(7) 0.0005(5) 0.0004(5)
O2 0.0274(5) 0.0387(6) 0.0533(6) -0.0077(5) -0.0025(5) -0.0033(5)
C1 0.0301(7) 0.0349(7) 0.0455(7) 0.0003(6) -0.0015(6) 0.0000(7)
C2 0.0245(7) 0.0430(9) 0.0563(9) 0.0000(7) -0.0023(6) 0.0032(6)
C3 0.0264(7) 0.0430(8) 0.0462(8) -0.0017(7) -0.0045(6) -0.0044(6)
C4 0.0352(7) 0.0346(7) 0.0375(7) -0.0032(5) -0.0010(6) -0.0013(7)
C5 0.0268(7) 0.0401(8) 0.0399(7) -0.0050(7) 0.0001(6) 0.0011(6)
C6 0.0249(7) 0.0378(8) 0.0352(7) -0.0017(6) -0.0006(5) -0.0011(5)
C7 0.0273(7) 0.0388(9) 0.0462(8) -0.0037(6) -0.0013(6) -0.0014(6)
C8 0.0264(7) 0.0379(8) 0.0465(8) -0.0018(6) -0.0019(6) -0.0057(6)
C9 0.0401(9) 0.0340(7) 0.0500(9) 0.0061(6) -0.0058(7) -0.0081(6)
C10 0.0396(8) 0.0298(7) 0.0356(7) 0.0028(6) -0.0024(6) -0.0051(6)
C11 0.0372(8) 0.0315(7) 0.0349(7) 0.0001(5) -0.0015(6) -0.0005(6)
C12 0.0387(8) 0.0312(8) 0.0443(8) 0.0050(6) -0.0088(6) -0.0036(6)
C13 0.0349(8) 0.0369(8) 0.0488(8) 0.0027(7) -0.0068(6) -0.0010(6)
C14 0.0481(9) 0.0296(7) 0.0473(8) 0.0017(6) -0.0095(7) -0.0011(7)
C15 0.0458(9) 0.0364(8) 0.0584(10) 0.0024(7) -0.0165(9) 0.0015(8)
C16 0.0504(10) 0.0352(7) 0.0457(8) 0.0014(6) -0.0150(7) -0.0032(7)
C17 0.0409(8) 0.0312(7) 0.0376(7) 0.0004(5) -0.0070(6) -0.0048(6)
C18 0.0579(11) 0.0519(10) 0.0479(9) -0.0080(8) 0.0101(8) 0.0002(9)
C19 0.0600(12) 0.0314(8) 0.0634(11) -0.0020(7) -0.0224(10) -0.0040(8)
C20 0.0848(16) 0.0449(10) 0.0528(10) 0.0090(8) -0.0177(10) -0.0235(11)
C21 0.0566(13) 0.0552(12) 0.0813(15) -0.0116(11) -0.0198(11) -0.0050(10)

loop_
_atom_type_symbol
_atom_type_description
_atom_type_scat_dispersion_real
_atom_type_scat_dispersion_imag
_atom_type_scat_source
C C 0.0033 0.0016 'International Tables Vol C Tables 4.2.6.8 and 6.1.1.4'
H H 0.0000 0.0000 'International Tables Vol C Tables 4.2.6.8 and 6.1.1.4'
O O 0.0106 0.0060 'International Tables Vol C Tables 4.2.6.8 and 6.1.1.4'
Br Br -0.2901 2.4595 'International Tables Vol C Tables 4.2.6.8 and 6.1.1.4'

loop_
_geom_angle_atom_site_label_1
_geom_angle_atom_site_label_2
_geom_angle_atom_site_label_3
_geom_angle
C7 O2 C8 116.37(12)
C2 C1 C6 119.63(14)
C1 C2 C3 120.68(14)
C4 C3 C2 118.73(14)
C3 C4 C5 121.67(14)
C3 C4 Br 119.80(12)
C5 C4 Br 118.48(12)
C4 C5 C6 118.83(14)
C1 C6 C5 120.44(14)
C1 C6 C7 122.57(14)
C5 C6 C7 116.92(13)
O1 C7 O2 124.26(14)
O1 C7 C6 123.65(14)
O2 C7 C6 112.08(13)
O2 C8 C13 107.78(13)
O2 C8 C9 110.36(14)
C13 C8 C9 110.32(14)
C10 C9 C8 110.12(13)
C14 C10 C9 120.09(14)
C14 C10 C11 123.47(15)
C9 C10 C11 116.42(14)
C10 C11 C17 108.92(13)
C10 C11 C18 109.86(14)
C17 C11 C18 111.86(14)
C10 C11 C12 108.07(12)
C17 C11 C12 109.02(13)
C18 C11 C12 109.03(14)
C13 C12 C11 114.37(13)
C8 C13 C12 109.03(13)
C10 C14 C15 125.22(15)
C14 C15 C16 110.73(16)
C15 C16 C17 110.49(14)
C16 C17 C11 111.91(13)
C16 C17 C19 109.49(13)
C11 C17 C19 114.62(14)
C20 C19 C17 111.84(18)
C21 C20 C19 127.3(2)

loop_
_geom_bond_atom_site_label_1
_geom_bond_atom_site_label_2
_geom_bond_distance
Br C4 1.8993(16)
O1 C7 1.209(2)
O2 C7 1.342(2)
O2 C8 1.4605(18)
C1 C2 1.388(2)
C1 C6 1.388(2)
C2 C3 1.395(3)
C3 C4 1.382(2)
C4 C5 1.388(2)
C5 C6 1.395(2)
C6 C7 1.491(2)
C8 C13 1.506(2)
C8 C9 1.523(2)
C9 C10 1.514(2)
C10 C14 1.331(2)
C10 C11 1.538(2)
C11 C17 1.542(2)
C11 C18 1.542(2)
C11 C12 1.556(2)
C12 C13 1.533(2)
C14 C15 1.498(2)
C15 C16 1.525(3)
C16 C17 1.531(2)
C17 C19 1.550(2)
C19 C20 1.479(3)
C20 C21 1.302(3)

loop_
_geom_torsion_atom_site_label_1
_geom_torsion_atom_site_label_2
_geom_torsion_atom_site_label_3
_geom_torsion_atom_site_label_4
_geom_torsion
C6 C1 C2 C3 1.3(3)
C1 C2 C3 C4 -0.4(3)
C2 C3 C4 C5 -1.3(2)
C2 C3 C4 Br 176.28(13)
C3 C4 C5 C6 2.0(2)
Br C4 C5 C6 -175.53(12)
C2 C1 C6 C5 -0.5(2)
C2 C1 C6 C7 -177.24(16)
C4 C5 C6 C1 -1.2(2)
C4 C5 C6 C7 175.80(15)
C8 O2 C7 O1 -1.5(2)
C8 O2 C7 C6 177.60(14)
C1 C6 C7 O1 -174.55(17)
C5 C6 C7 O1 8.6(2)
C1 C6 C7 O2 6.4(2)
C5 C6 C7 O2 -170.53(14)
C7 O2 C8 C13 161.28(14)
C7 O2 C8 C9 -78.18(18)
O2 C8 C9 C10 -177.76(13)
C13 C8 C9 C10 -58.76(18)
C8 C9 C10 C14 -125.33(17)
C8 C9 C10 C11 53.28(19)
C14 C10 C11 C17 13.0(2)
C9 C10 C11 C17 -165.61(13)
C14 C10 C11 C18 -109.89(19)
C9 C10 C11 C18 71.55(18)
C14 C10 C11 C12 131.26(17)
C9 C10 C11 C12 -47.30(19)
C10 C11 C12 C13 49.20(19)
C17 C11 C12 C13 167.45(14)
C18 C11 C12 C13 -70.17(17)
O2 C8 C13 C12 -178.33(13)
C9 C8 C13 C12 61.11(18)
C11 C12 C13 C8 -57.92(19)
C9 C10 C14 C15 -178.10(17)
C11 C10 C14 C15 3.4(3)
C10 C14 C15 C16 13.0(3)
C14 C15 C16 C17 -45.0(2)
C15 C16 C17 C11 64.0(2)
C15 C16 C17 C19 -167.77(17)
C10 C11 C17 C16 -45.47(17)
C18 C11 C17 C16 76.17(17)
C12 C11 C17 C16 -163.18(14)
C10 C11 C17 C19 -170.92(14)
C18 C11 C17 C19 -49.28(19)
C12 C11 C17 C19 71.37(18)
C16 C17 C19 C20 70.2(2)
C11 C17 C19 C20 -163.07(15)
C17 C19 C20 C21 -115.7(3)
